data_9014608
loop_
_publ_author_name
'Averbuch-Pouchot M'

_publ_section_title
;
 Ca Na2 P4 O12, a new compound in the Ca (P O3)2 - Na P O3 system
 _cod_database_code 1008729
;
_journal_name_full 'European Journal of Solid State and Inorganic Chemistry'
_journal_page_first 15
_journal_page_last 18
_journal_volume 33
_journal_year 1996
_chemical_formula_sum 'Ca2 Na O16 P8'
_space_group_IT_number 125
_symmetry_space_group_name_Hall 'P 4 2 -1ab'
_symmetry_space_group_name_H-M 'P 4/n b m :1'
_cell_angle_alpha 90
_cell_angle_beta 90
_cell_angle_gamma 90
_cell_length_a 9.568
_cell_length_b 9.568
_cell_length_c 4.909
_cell_formula_units_Z 2
_cell_volume 449.402
_database_code_amcsd 0016610
_exptl_crystal_density_diffrn 4.485
_cod_duplicate_entry 1008729
_cod_original_sg_symbol_H-M 'P 4/n b m'
_cod_original_formula_sum 'Ca2 Na P8 O16'
_cod_database_code 9014608
_amcsd_formula_title 'Ca Na2 O12 P4'

loop_
_space_group_symop_operation_xyz
x,y,z
1/2-y,1/2-x,z
y,x,-z
1/2+y,1/2-x,-z
-y,x,z
1/2+x,1/2-y,z
-x,y,-z
1/2+x,1/2+y,-z
-x,-y,z
1/2+y,1/2+x,z
-y,-x,-z
1/2-y,1/2+x,-z
y,-x,z
1/2-x,1/2+y,z
x,-y,-z
1/2-x,1/2-y,-z

loop_
_atom_site_label
_atom_site_fract_x
_atom_site_fract_y
_atom_site_fract_z
Ca1 0.25000 0.25000 0.50000
Na1 0.00000 0.00000 0.50000
P1 0.53250 0.25000 0.00000
O1 0.63710 0.36290 0.12860
O2 0.19020 0.04340 0.23260

loop_
_cod_related_entry_id
_cod_related_entry_database
_cod_related_entry_code
1 AMCSD 0016610
